data_7035076
loop_
_publ_author_name
'Zhang, Long'
'Yan, Tao'
'Han, Ying-Feng'
'Hahn, F. Ekkehardt'
'Jin, Guo-Xin'

_publ_section_title
;
 Synthesis of a new type of alkene metal complex using face-capping
 thione-alkene ligands.
;
_journal_issue 19
_journal_name_full 'Dalton transactions (Cambridge, England : 2003)'
_journal_page_first 8797
_journal_page_last 8800
_journal_paper_doi 10.1039/c5dt01311a
_journal_volume 44
_journal_year 2015
_chemical_formula_sum 'C22 H37 Cl2 Ir N4 O3 S2'
_chemical_formula_weight 732.77
_chemical_name_systematic
; 
 ? 
;
_space_group_crystal_system monoclinic
_space_group_IT_number 15
_space_group_name_Hall '-C 2yc'
_space_group_name_H-M_alt 'C 1 2/c 1'
_symmetry_space_group_name_Hall '-C 2yc'
_symmetry_space_group_name_H-M 'C 1 2/c 1'
_atom_sites_solution_hydrogens mixed
_audit_creation_method SHELXL-2013
_audit_update_record
;
2015-03-11 deposited with the CCDC.
2015-04-15 downloaded from the CCDC.
;
_cell_angle_alpha 90
_cell_angle_beta 90.0720(10)
_cell_angle_gamma 90
_cell_formula_units_Z 8
_cell_length_a 12.2789(8)
_cell_length_b 23.1197(16)
_cell_length_c 19.1348(13)
_cell_measurement_reflns_used 9898
_cell_measurement_temperature 203(2)
_cell_measurement_theta_max 27.36
_cell_measurement_theta_min 2.16
_cell_volume 5432.1(6)
_computing_cell_refinement 'Bruker SAINT'
_computing_data_collection 'Bruker APEX2'
_computing_data_reduction 'Bruker SAINT'
_computing_molecular_graphics 'Bruker SHELXTL'
_computing_publication_material 'Bruker SHELXTL'
_computing_structure_refinement 'SHELXL-2013 (Sheldrick, 2013)'
_computing_structure_solution 'SHELXS-97 (Sheldrick, 2008)'
_diffrn_ambient_temperature 203(2)
_diffrn_measured_fraction_theta_full 0.995
_diffrn_measured_fraction_theta_max 0.996
_diffrn_measurement_device_type 'Bruker APEX-II CCD'
_diffrn_measurement_method '\f and \w scans'
_diffrn_radiation_type MoK\a
_diffrn_radiation_wavelength 0.71073
_diffrn_reflns_av_R_equivalents 0.0273
_diffrn_reflns_av_unetI/netI 0.0294
_diffrn_reflns_laue_measured_fraction_full 0.995
_diffrn_reflns_laue_measured_fraction_max 0.996
_diffrn_reflns_limit_h_max 15
_diffrn_reflns_limit_h_min -15
_diffrn_reflns_limit_k_max 29
_diffrn_reflns_limit_k_min -29
_diffrn_reflns_limit_l_max 24
_diffrn_reflns_limit_l_min -20
_diffrn_reflns_number 19418
_diffrn_reflns_point_group_measured_fraction_full 0.995
_diffrn_reflns_point_group_measured_fraction_max 0.996
_diffrn_reflns_theta_full 25.242
_diffrn_reflns_theta_max 27.362
_diffrn_reflns_theta_min 1.878
_exptl_absorpt_coefficient_mu 5.298
_exptl_absorpt_correction_T_max 0.746
_exptl_absorpt_correction_T_min 0.612
_exptl_absorpt_correction_type multi-scan
_exptl_absorpt_process_details sadabs
_exptl_crystal_colour yellow
_exptl_crystal_density_diffrn 1.792
_exptl_crystal_description block
_exptl_crystal_F_000 2912
_exptl_crystal_size_max 0.380
_exptl_crystal_size_mid 0.360
_exptl_crystal_size_min 0.340
_platon_squeeze_details ' '
_refine_diff_density_max 1.012
_refine_diff_density_min -1.483
_refine_diff_density_rms 0.259
_refine_ls_extinction_method none
_refine_ls_goodness_of_fit_ref 1.114
_refine_ls_hydrogen_treatment mixed
_refine_ls_matrix_type full
_refine_ls_number_parameters 295
_refine_ls_number_reflns 6117
_refine_ls_number_restraints 2
_refine_ls_restrained_S_all 1.114
_refine_ls_R_factor_all 0.0275
_refine_ls_R_factor_gt 0.0210
_refine_ls_shift/su_max 0.004
_refine_ls_shift/su_mean 0.000
_refine_ls_structure_factor_coef Fsqd
_refine_ls_weighting_details
; 
 w=1/[\s^2^(Fo^2^)+(0.0243P)^2^+23.8224P] 
 where P=(Fo^2^+2Fc^2^)/3 
;
_refine_ls_weighting_scheme calc
_refine_ls_wR_factor_gt 0.0598
_refine_ls_wR_factor_ref 0.0620
_reflns_Friedel_coverage 0.000
_reflns_number_gt 5547
_reflns_number_total 6117
_reflns_threshold_expression 'I > 2\s(I)'
_cod_data_source_file c5dt01311a2.cif
_cod_data_source_block 1-Cl2
_cod_depositor_comments 'Adding full bibliography for 7035074--7035080.cif.'
_cod_database_code 7035076
_shelx_space_group_comment
; 
The symmetry employed for this shelxl refinement is uniquely defined 
by the following loop, which should always be used as a source of 
symmetry information in preference to the above space-group names. 
They are only intended as comments. 
;
_shelx_estimated_absorpt_t_min 0.238
_shelx_estimated_absorpt_t_max 0.266
_shelxl_version_number 2013-2

loop_
_space_group_symop_operation_xyz
'x, y, z'
'-x, y, -z+1/2'
'x+1/2, y+1/2, z'
'-x+1/2, y+1/2, -z+1/2'
'-x, -y, -z'
'x, -y, z-1/2'
'-x+1/2, -y+1/2, -z'
'x+1/2, -y+1/2, z-1/2'

loop_
_atom_site_label
_atom_site_type_symbol
_atom_site_fract_x
_atom_site_fract_y
_atom_site_fract_z
_atom_site_U_iso_or_equiv
_atom_site_adp_type
_atom_site_occupancy
_atom_site_site_symmetry_order
_atom_site_calc_flag
_atom_site_refinement_flags_posn
_atom_site_refinement_flags_adp
Ir1 Ir 0.29928(2) 0.96727(2) 0.89015(2) 0.01780(5) Uani 1 1 d . .
S1 S 0.47242(7) 0.92469(4) 0.91629(5) 0.02394(17) Uani 1 1 d . .
S2 S 0.40689(7) 1.05015(4) 0.86523(5) 0.02577(18) Uani 1 1 d . .
Cl1 Cl 0.96038(9) 0.87219(4) 0.41789(6) 0.0400(2) Uani 1 1 d . .
Cl2 Cl 0.16186(9) 0.15616(5) 0.13777(5) 0.0383(2) Uani 1 1 d . .
N1 N 0.4691(2) 0.80846(13) 0.94819(17) 0.0287(6) Uani 1 1 d . .
N2 N 0.3619(2) 0.86088(13) 1.01238(16) 0.0263(6) Uani 1 1 d . .
N3 N 0.2625(2) 1.11052(12) 0.95166(15) 0.0241(6) Uani 1 1 d . .
N4 N 0.3624(3) 1.16330(13) 0.88387(16) 0.0276(6) Uani 1 1 d . .
C1 C 0.4344(3) 0.86262(15) 0.95950(18) 0.0233(7) Uani 1 1 d . .
C2 C 0.4174(4) 0.77224(17) 0.9951(2) 0.0364(9) Uani 1 1 d . .
H2 H 0.4275 0.7320 0.9986 0.044 Uiso 1 1 calc R U
C3 C 0.3508(3) 0.80401(17) 1.0347(2) 0.0337(8) Uani 1 1 d . .
H3 H 0.3054 0.7905 1.0707 0.040 Uiso 1 1 calc R U
C4 C 0.3188(3) 0.91246(16) 1.04555(18) 0.0276(7) Uani 1 1 d . .
H4A H 0.3800 0.9344 1.0651 0.033 Uiso 1 1 calc R U
H4B H 0.2727 0.9004 1.0847 0.033 Uiso 1 1 calc R U
C5 C 0.2527(3) 0.95290(15) 0.99921(17) 0.0221(6) Uani 1 1 d D .
H5 H 0.175(3) 0.9462(19) 0.996(2) 0.030(11) Uiso 1 1 d D .
C6 C 0.2871(3) 1.01075(15) 0.99105(18) 0.0234(7) Uani 1 1 d D .
H6 H 0.360(3) 1.0204(16) 1.006(2) 0.018(9) Uiso 1 1 d D .
C7 C 0.2135(3) 1.06206(15) 0.98983(19) 0.0265(7) Uani 1 1 d . .
H7A H 0.1444 1.0514 0.9676 0.032 Uiso 1 1 calc R U
H7B H 0.1979 1.0741 1.0379 0.032 Uiso 1 1 calc R U
C8 C 0.3416(3) 1.10854(15) 0.90266(18) 0.0243(7) Uani 1 1 d . .
C9 C 0.2963(3) 1.20094(16) 0.9213(2) 0.0324(8) Uani 1 1 d . .
H9 H 0.2952 1.2415 0.9181 0.039 Uiso 1 1 calc R U
C10 C 0.2336(3) 1.16747(16) 0.9634(2) 0.0310(8) Uani 1 1 d . .
H10 H 0.1802 1.1806 0.9948 0.037 Uiso 1 1 calc R U
C11 C 0.5498(3) 0.79084(18) 0.8967(2) 0.0364(9) Uani 1 1 d . .
H11A H 0.5245 0.8012 0.8503 0.055 Uiso 1 1 calc R U
H11B H 0.5603 0.7493 0.8993 0.055 Uiso 1 1 calc R U
H11C H 0.6182 0.8103 0.9061 0.055 Uiso 1 1 calc R U
C12 C 0.4400(4) 1.18040(19) 0.8301(2) 0.0416(10) Uani 1 1 d . .
H12A H 0.5122 1.1668 0.8427 0.062 Uiso 1 1 calc R U
H12B H 0.4408 1.2222 0.8260 0.062 Uiso 1 1 calc R U
H12C H 0.4188 1.1635 0.7857 0.062 Uiso 1 1 calc R U
C13 C 0.1819(3) 0.89917(15) 0.85825(18) 0.0246(7) Uani 1 1 d . .
C14 C 0.1252(3) 0.95436(15) 0.85852(19) 0.0233(7) Uani 1 1 d . .
C15 C 0.1780(3) 0.99096(15) 0.80894(18) 0.0236(7) Uani 1 1 d . .
C16 C 0.2649(3) 0.95775(16) 0.77616(18) 0.0264(7) Uani 1 1 d . .
C17 C 0.2643(3) 0.90127(16) 0.80544(18) 0.0255(7) Uani 1 1 d . .
C18 C 0.1474(3) 0.84681(16) 0.8976(2) 0.0332(8) Uani 1 1 d . .
H18A H 0.1217 0.8581 0.9436 0.050 Uiso 1 1 calc R U
H18B H 0.2088 0.8207 0.9026 0.050 Uiso 1 1 calc R U
H18C H 0.0892 0.8275 0.8725 0.050 Uiso 1 1 calc R U
C19 C 0.0230(3) 0.96680(16) 0.8971(2) 0.0308(8) Uani 1 1 d . .
H19A H 0.0284 0.9513 0.9441 0.046 Uiso 1 1 calc R U
H19B H -0.0379 0.9489 0.8731 0.046 Uiso 1 1 calc R U
H19C H 0.0119 1.0083 0.8994 0.046 Uiso 1 1 calc R U
C20 C 0.1444(3) 1.05021(17) 0.7872(2) 0.0336(8) Uani 1 1 d . .
H20A H 0.2086 1.0739 0.7801 0.050 Uiso 1 1 calc R U
H20B H 0.0994 1.0673 0.8233 0.050 Uiso 1 1 calc R U
H20C H 0.1032 1.0480 0.7439 0.050 Uiso 1 1 calc R U
C21 C 0.3320(4) 0.9771(2) 0.7155(2) 0.0392(9) Uani 1 1 d . .
H21A H 0.3461 1.0182 0.7193 0.059 Uiso 1 1 calc R U
H21B H 0.2930 0.9693 0.6724 0.059 Uiso 1 1 calc R U
H21C H 0.4006 0.9562 0.7153 0.059 Uiso 1 1 calc R U
C22 C 0.3351(4) 0.85303(18) 0.7830(2) 0.0384(9) Uani 1 1 d . .
H22A H 0.3059 0.8359 0.7406 0.058 Uiso 1 1 calc R U
H22B H 0.3380 0.8240 0.8195 0.058 Uiso 1 1 calc R U
H22C H 0.4079 0.8675 0.7740 0.058 Uiso 1 1 calc R U

loop_
_atom_site_aniso_label
_atom_site_aniso_U_11
_atom_site_aniso_U_22
_atom_site_aniso_U_33
_atom_site_aniso_U_23
_atom_site_aniso_U_13
_atom_site_aniso_U_12
Ir1 0.01739(7) 0.01658(7) 0.01943(7) -0.00026(4) 0.00376(4) -0.00031(4)
S1 0.0178(4) 0.0234(4) 0.0306(4) 0.0052(3) 0.0020(3) -0.0016(3)
S2 0.0243(4) 0.0213(4) 0.0317(4) 0.0002(3) 0.0110(3) -0.0029(3)
Cl1 0.0392(5) 0.0313(5) 0.0495(6) -0.0024(4) 0.0109(4) -0.0035(4)
Cl2 0.0422(5) 0.0407(5) 0.0319(5) 0.0010(4) 0.0032(4) -0.0111(4)
N1 0.0260(15) 0.0241(15) 0.0361(17) 0.0037(13) 0.0003(13) 0.0027(12)
N2 0.0267(15) 0.0243(14) 0.0277(15) 0.0049(12) 0.0010(12) -0.0036(12)
N3 0.0284(15) 0.0203(14) 0.0236(14) -0.0016(11) 0.0059(11) -0.0015(11)
N4 0.0316(16) 0.0203(14) 0.0309(16) 0.0050(12) 0.0064(12) -0.0017(12)
C1 0.0195(15) 0.0221(16) 0.0281(17) 0.0035(13) -0.0020(13) -0.0022(12)
C2 0.043(2) 0.0232(18) 0.043(2) 0.0089(16) 0.0047(18) 0.0004(16)
C3 0.036(2) 0.0266(18) 0.038(2) 0.0103(16) 0.0020(16) -0.0049(15)
C4 0.0317(18) 0.0295(18) 0.0216(16) 0.0030(14) 0.0017(13) 0.0002(14)
C5 0.0229(16) 0.0240(16) 0.0195(15) -0.0002(12) 0.0059(12) -0.0026(13)
C6 0.0265(17) 0.0231(16) 0.0206(16) -0.0014(13) 0.0052(13) -0.0035(13)
C7 0.0312(18) 0.0208(16) 0.0274(17) -0.0022(13) 0.0113(14) -0.0027(14)
C8 0.0255(17) 0.0232(16) 0.0244(16) 0.0000(13) 0.0046(13) -0.0037(13)
C9 0.045(2) 0.0188(16) 0.033(2) -0.0016(14) 0.0041(16) -0.0001(15)
C10 0.041(2) 0.0207(17) 0.0312(19) -0.0043(14) 0.0080(16) 0.0007(15)
C11 0.030(2) 0.034(2) 0.045(2) 0.0018(17) 0.0039(17) 0.0084(16)
C12 0.046(2) 0.036(2) 0.043(2) 0.0104(18) 0.0139(19) -0.0078(18)
C13 0.0232(16) 0.0237(16) 0.0268(17) -0.0034(13) -0.0038(13) -0.0003(13)
C14 0.0197(16) 0.0223(16) 0.0280(17) -0.0011(13) -0.0002(13) -0.0023(12)
C15 0.0200(15) 0.0256(17) 0.0252(17) 0.0024(13) -0.0017(12) 0.0019(13)
C16 0.0242(17) 0.0342(19) 0.0208(16) -0.0021(14) -0.0004(13) 0.0036(14)
C17 0.0259(17) 0.0272(17) 0.0233(16) -0.0051(14) -0.0050(13) 0.0018(14)
C18 0.038(2) 0.0213(17) 0.040(2) 0.0011(15) -0.0069(17) -0.0069(15)
C19 0.0215(17) 0.0311(19) 0.040(2) -0.0028(16) 0.0047(15) -0.0039(14)
C20 0.0283(19) 0.0310(19) 0.042(2) 0.0119(17) 0.0006(16) 0.0036(15)
C21 0.040(2) 0.053(3) 0.0251(19) 0.0018(17) 0.0072(16) -0.0008(19)
C22 0.044(2) 0.036(2) 0.035(2) -0.0136(17) -0.0042(17) 0.0143(18)

loop_
_atom_type_symbol
_atom_type_description
_atom_type_scat_dispersion_real
_atom_type_scat_dispersion_imag
_atom_type_scat_source
C C 0.0033 0.0016 'International Tables Vol C Tables 4.2.6.8 and 6.1.1.4'
H H 0.0000 0.0000 'International Tables Vol C Tables 4.2.6.8 and 6.1.1.4'
N N 0.0061 0.0033 'International Tables Vol C Tables 4.2.6.8 and 6.1.1.4'
S S 0.1246 0.1234 'International Tables Vol C Tables 4.2.6.8 and 6.1.1.4'
Cl Cl 0.1484 0.1585 'International Tables Vol C Tables 4.2.6.8 and 6.1.1.4'
Ir Ir -1.4442 7.9887 'International Tables Vol C Tables 4.2.6.8 and 6.1.1.4'
O O 0.0106 0.0060 'International Tables Vol C Tables 4.2.6.8 and 6.1.1.4'

loop_
_geom_angle_atom_site_label_1
_geom_angle_atom_site_label_2
_geom_angle_atom_site_label_3
_geom_angle
C6 Ir1 C5 37.67(12)
C6 Ir1 C13 121.68(13)
C5 Ir1 C13 89.10(13)
C6 Ir1 C15 117.34(13)
C5 Ir1 C15 121.93(13)
C13 Ir1 C15 63.10(13)
C6 Ir1 C16 153.78(13)
C5 Ir1 C16 150.12(14)
C13 Ir1 C16 62.57(13)
C15 Ir1 C16 38.22(13)
C6 Ir1 C14 103.54(13)
C5 Ir1 C14 89.26(13)
C13 Ir1 C14 38.04(12)
C15 Ir1 C14 37.32(13)
C16 Ir1 C14 62.86(13)
C6 Ir1 C17 158.39(13)
C5 Ir1 C17 122.00(13)
C13 Ir1 C17 37.20(13)
C15 Ir1 C17 62.56(13)
C16 Ir1 C17 36.81(13)
C14 Ir1 C17 62.45(13)
C6 Ir1 S2 81.07(9)
C5 Ir1 S2 117.35(9)
C13 Ir1 S2 151.38(9)
C15 Ir1 S2 91.91(9)
C16 Ir1 S2 89.31(10)
C14 Ir1 S2 125.71(9)
C17 Ir1 S2 120.28(10)
C6 Ir1 S1 93.80(10)
C5 Ir1 S1 88.36(10)
C13 Ir1 S1 109.98(9)
C15 Ir1 S1 147.38(9)
C16 Ir1 S1 109.28(9)
C14 Ir1 S1 147.98(9)
C17 Ir1 S1 92.29(9)
S2 Ir1 S1 83.09(3)
C1 S1 Ir1 101.63(12)
C8 S2 Ir1 106.77(12)
C1 N1 C2 108.3(3)
C1 N1 C11 126.0(3)
C2 N1 C11 125.7(3)
C1 N2 C3 108.9(3)
C1 N2 C4 123.0(3)
C3 N2 C4 127.4(3)
C8 N3 C10 109.2(3)
C8 N3 C7 128.0(3)
C10 N3 C7 122.8(3)
C8 N4 C9 110.0(3)
C8 N4 C12 124.7(3)
C9 N4 C12 125.2(3)
N1 C1 N2 107.7(3)
N1 C1 S1 127.9(3)
N2 C1 S1 124.4(3)
C3 C2 N1 108.5(3)
C3 C2 H2 125.7
N1 C2 H2 125.7
C2 C3 N2 106.6(3)
C2 C3 H3 126.7
N2 C3 H3 126.7
N2 C4 C5 116.4(3)
N2 C4 H4A 108.2
C5 C4 H4A 108.2
N2 C4 H4B 108.2
C5 C4 H4B 108.2
H4A C4 H4B 107.3
C6 C5 C4 119.2(3)
C6 C5 Ir1 70.86(19)
C4 C5 Ir1 120.6(2)
C6 C5 H5 116(3)
C4 C5 H5 118(3)
Ir1 C5 H5 103(3)
C5 C6 C7 125.0(3)
C5 C6 Ir1 71.47(19)
C7 C6 Ir1 113.2(2)
C5 C6 H6 118(2)
C7 C6 H6 112(2)
Ir1 C6 H6 108(2)
N3 C7 C6 111.5(3)
N3 C7 H7A 109.3
C6 C7 H7A 109.3
N3 C7 H7B 109.3
C6 C7 H7B 109.3
H7A C7 H7B 108.0
N4 C8 N3 106.9(3)
N4 C8 S2 122.6(3)
N3 C8 S2 130.5(3)
C10 C9 N4 106.3(3)
C10 C9 H9 126.9
N4 C9 H9 126.9
C9 C10 N3 107.6(3)
C9 C10 H10 126.2
N3 C10 H10 126.2
N1 C11 H11A 109.5
N1 C11 H11B 109.5
H11A C11 H11B 109.5
N1 C11 H11C 109.5
H11A C11 H11C 109.5
H11B C11 H11C 109.5
N4 C12 H12A 109.5
N4 C12 H12B 109.5
H12A C12 H12B 109.5
N4 C12 H12C 109.5
H12A C12 H12C 109.5
H12B C12 H12C 109.5
C17 C13 C14 108.2(3)
C17 C13 C18 126.0(3)
C14 C13 C18 125.1(3)
C17 C13 Ir1 73.2(2)
C14 C13 Ir1 71.80(19)
C18 C13 Ir1 128.6(2)
C15 C14 C13 107.4(3)
C15 C14 C19 126.9(3)
C13 C14 C19 125.3(3)
C15 C14 Ir1 70.52(19)
C13 C14 Ir1 70.16(19)
C19 C14 Ir1 130.2(3)
C14 C15 C16 107.9(3)
C14 C15 C20 127.2(3)
C16 C15 C20 124.5(3)
C14 C15 Ir1 72.16(19)
C16 C15 Ir1 71.34(19)
C20 C15 Ir1 127.4(3)
C17 C16 C15 108.1(3)
C17 C16 C21 125.8(3)
C15 C16 C21 125.6(3)
C17 C16 Ir1 72.9(2)
C15 C16 Ir1 70.44(19)
C21 C16 Ir1 128.8(3)
C16 C17 C13 108.3(3)
C16 C17 C22 125.1(4)
C13 C17 C22 126.6(4)
C16 C17 Ir1 70.3(2)
C13 C17 Ir1 69.60(19)
C22 C17 Ir1 127.2(3)
C13 C18 H18A 109.5
C13 C18 H18B 109.5
H18A C18 H18B 109.5
C13 C18 H18C 109.5
H18A C18 H18C 109.5
H18B C18 H18C 109.5
C14 C19 H19A 109.5
C14 C19 H19B 109.5
H19A C19 H19B 109.5
C14 C19 H19C 109.5
H19A C19 H19C 109.5
H19B C19 H19C 109.5
C15 C20 H20A 109.5
C15 C20 H20B 109.5
H20A C20 H20B 109.5
C15 C20 H20C 109.5
H20A C20 H20C 109.5
H20B C20 H20C 109.5
C16 C21 H21A 109.5
C16 C21 H21B 109.5
H21A C21 H21B 109.5
C16 C21 H21C 109.5
H21A C21 H21C 109.5
H21B C21 H21C 109.5
C17 C22 H22A 109.5
C17 C22 H22B 109.5
H22A C22 H22B 109.5
C17 C22 H22C 109.5
H22A C22 H22C 109.5
H22B C22 H22C 109.5

loop_
_geom_bond_atom_site_label_1
_geom_bond_atom_site_label_2
_geom_bond_distance
Ir1 C6 2.182(3)
Ir1 C5 2.190(3)
Ir1 C13 2.219(3)
Ir1 C15 2.220(3)
Ir1 C16 2.232(3)
Ir1 C14 2.241(3)
Ir1 C17 2.267(3)
Ir1 S2 2.3764(9)
Ir1 S1 2.3950(8)
S1 C1 1.721(3)
S2 C8 1.726(4)
N1 C1 1.341(5)
N1 C2 1.383(5)
N1 C11 1.456(5)
N2 C1 1.349(4)
N2 C3 1.389(5)
N2 C4 1.451(5)
N3 C8 1.351(4)
N3 C10 1.382(4)
N3 C7 1.467(4)
N4 C8 1.341(4)
N4 C9 1.390(5)
N4 C12 1.459(5)
C2 C3 1.336(6)
C2 H2 0.9400
C3 H3 0.9400
C4 C5 1.522(5)
C4 H4A 0.9800
C4 H4B 0.9800
C5 C6 1.411(5)
C5 H5 0.96(3)
C6 C7 1.492(5)
C6 H6 0.97(3)
C7 H7A 0.9800
C7 H7B 0.9800
C9 C10 1.356(5)
C9 H9 0.9400
C10 H10 0.9400
C11 H11A 0.9700
C11 H11B 0.9700
C11 H11C 0.9700
C12 H12A 0.9700
C12 H12B 0.9700
C12 H12C 0.9700
C13 C17 1.432(5)
C13 C14 1.454(5)
C13 C18 1.488(5)
C14 C15 1.428(5)
C14 C19 1.484(5)
C15 C16 1.457(5)
C15 C20 1.490(5)
C16 C17 1.421(5)
C16 C21 1.493(5)
C17 C22 1.478(5)
C18 H18A 0.9700
C18 H18B 0.9700
C18 H18C 0.9700
C19 H19A 0.9700
C19 H19B 0.9700
C19 H19C 0.9700
C20 H20A 0.9700
C20 H20B 0.9700
C20 H20C 0.9700
C21 H21A 0.9700
C21 H21B 0.9700
C21 H21C 0.9700
C22 H22A 0.9700
C22 H22B 0.9700
C22 H22C 0.9700

loop_
_geom_torsion_atom_site_label_1
_geom_torsion_atom_site_label_2
_geom_torsion_atom_site_label_3
_geom_torsion_atom_site_label_4
_geom_torsion
C2 N1 C1 N2 -0.2(4)
C11 N1 C1 N2 -178.6(3)
C2 N1 C1 S1 179.7(3)
C11 N1 C1 S1 1.3(6)
C3 N2 C1 N1 -0.1(4)
C4 N2 C1 N1 171.0(3)
C3 N2 C1 S1 180.0(3)
C4 N2 C1 S1 -8.9(5)
Ir1 S1 C1 N1 131.2(3)
Ir1 S1 C1 N2 -48.9(3)
C1 N1 C2 C3 0.4(5)
C11 N1 C2 C3 178.8(4)
N1 C2 C3 N2 -0.4(5)
C1 N2 C3 C2 0.3(4)
C4 N2 C3 C2 -170.3(4)
C1 N2 C4 C5 62.6(5)
C3 N2 C4 C5 -128.1(4)
N2 C4 C5 C6 -121.1(4)
N2 C4 C5 Ir1 -37.2(4)
C4 C5 C6 C7 -139.1(4)
Ir1 C5 C6 C7 105.9(3)
C4 C5 C6 Ir1 115.0(3)
C8 N3 C7 C6 22.6(5)
C10 N3 C7 C6 -155.6(3)
C5 C6 C7 N3 -155.2(3)
Ir1 C6 C7 N3 -72.2(3)
C9 N4 C8 N3 0.2(4)
C12 N4 C8 N3 -177.6(4)
C9 N4 C8 S2 178.6(3)
C12 N4 C8 S2 0.7(5)
C10 N3 C8 N4 0.1(4)
C7 N3 C8 N4 -178.3(3)
C10 N3 C8 S2 -178.1(3)
C7 N3 C8 S2 3.5(6)
Ir1 S2 C8 N4 -161.7(3)
Ir1 S2 C8 N3 16.2(4)
C8 N4 C9 C10 -0.4(5)
C12 N4 C9 C10 177.4(4)
N4 C9 C10 N3 0.5(4)
C8 N3 C10 C9 -0.4(4)
C7 N3 C10 C9 178.1(3)
C17 C13 C14 C15 -3.7(4)
C18 C13 C14 C15 -174.2(3)
Ir1 C13 C14 C15 61.0(2)
C17 C13 C14 C19 169.5(3)
C18 C13 C14 C19 -1.1(6)
Ir1 C13 C14 C19 -125.9(4)
C17 C13 C14 Ir1 -64.7(2)
C18 C13 C14 Ir1 124.8(3)
C13 C14 C15 C16 2.0(4)
C19 C14 C15 C16 -171.0(3)
Ir1 C14 C15 C16 62.8(2)
C13 C14 C15 C20 175.3(3)
C19 C14 C15 C20 2.4(6)
Ir1 C14 C15 C20 -123.9(4)
C13 C14 C15 Ir1 -60.8(2)
C19 C14 C15 Ir1 126.3(4)
C14 C15 C16 C17 0.3(4)
C20 C15 C16 C17 -173.2(3)
Ir1 C15 C16 C17 63.7(2)
C14 C15 C16 C21 172.4(4)
C20 C15 C16 C21 -1.2(6)
Ir1 C15 C16 C21 -124.3(4)
C14 C15 C16 Ir1 -63.3(2)
C20 C15 C16 Ir1 123.1(4)
C15 C16 C17 C13 -2.6(4)
C21 C16 C17 C13 -174.6(4)
Ir1 C16 C17 C13 59.4(2)
C15 C16 C17 C22 175.7(3)
C21 C16 C17 C22 3.7(6)
Ir1 C16 C17 C22 -122.2(4)
C15 C16 C17 Ir1 -62.1(2)
C21 C16 C17 Ir1 125.9(4)
C14 C13 C17 C16 3.9(4)
C18 C13 C17 C16 174.3(3)
Ir1 C13 C17 C16 -59.8(2)
C14 C13 C17 C22 -174.4(3)
C18 C13 C17 C22 -4.0(6)
Ir1 C13 C17 C22 121.8(4)
C14 C13 C17 Ir1 63.7(2)
C18 C13 C17 Ir1 -125.8(4)

loop_
_platon_squeeze_void_nr
_platon_squeeze_void_average_x
_platon_squeeze_void_average_y
_platon_squeeze_void_average_z
_platon_squeeze_void_volume
_platon_squeeze_void_count_electrons
1 -0.026 0.788 0.250 201.2 71.6
2 -0.021 0.288 0.250 201.2 71.6
3 -0.026 0.212 0.750 201.3 65.5
4 -0.016 0.712 0.750 201.3 65.5
